data_7105165
loop_
_publ_author_name
'Berben, Louise A'
'Peters, Jonas C'

_publ_section_title
;
 Hydrogen evolution by cobalt tetraimine catalysts adsorbed on
 electrode surfaces.
;
_journal_issue 3
_journal_name_full 'Chemical communications (Cambridge, England)'
_journal_page_first 398
_journal_page_last 400
_journal_paper_doi 10.1039/b921559j
_journal_volume 46
_journal_year 2010
_chemical_formula_sum 'C32.25 H30 Br2 Co N4 O2.5'
_chemical_formula_weight 732.35
_chemical_name_systematic
;
?
;
_space_group_IT_number 14
_symmetry_cell_setting monoclinic
_symmetry_space_group_name_Hall '-P 2ybc'
_symmetry_space_group_name_H-M 'P 1 21/c 1'
_atom_sites_solution_hydrogens geom
_atom_sites_solution_primary direct
_atom_sites_solution_secondary difmap
_audit_creation_method SHELXL-97
_cell_angle_alpha 90.00
_cell_angle_beta 105.195(2)
_cell_angle_gamma 90.00
_cell_formula_units_Z 4
_cell_length_a 12.4891(15)
_cell_length_b 14.3245(17)
_cell_length_c 17.501(2)
_cell_measurement_temperature 100(2)
_cell_volume 3021.5(6)
_computing_structure_refinement 'SHELXL-97 (Sheldrick, 1997)'
_computing_structure_solution 'SHELXS-97 (Sheldrick, 1990)'
_diffrn_ambient_temperature 100(2)
_diffrn_measured_fraction_theta_full 1.000
_diffrn_measured_fraction_theta_max 1.000
_diffrn_measurement_device_type APEX2
_diffrn_radiation_monochromator graphite
_diffrn_radiation_source 'fine-focus sealed tube'
_diffrn_radiation_type MoK\a
_diffrn_radiation_wavelength 0.71073
_diffrn_reflns_av_R_equivalents 0.0641
_diffrn_reflns_av_sigmaI/netI 0.0421
_diffrn_reflns_limit_h_max 17
_diffrn_reflns_limit_h_min -17
_diffrn_reflns_limit_k_max 19
_diffrn_reflns_limit_k_min -19
_diffrn_reflns_limit_l_max 24
_diffrn_reflns_limit_l_min -24
_diffrn_reflns_number 58638
_diffrn_reflns_theta_full 29.57
_diffrn_reflns_theta_max 29.57
_diffrn_reflns_theta_min 1.69
_exptl_absorpt_coefficient_mu 3.251
_exptl_absorpt_correction_T_max 0.4421
_exptl_absorpt_correction_T_min 0.3563
_exptl_absorpt_correction_type multi-scan
_exptl_absorpt_process_details 'Blessing, Acta. Cryst.'
_exptl_crystal_density_diffrn 1.610
_exptl_crystal_density_method 'not measured'
_exptl_crystal_F_000 1474
_exptl_crystal_size_max 0.40
_exptl_crystal_size_mid 0.30
_exptl_crystal_size_min 0.30
_refine_diff_density_max 1.182
_refine_diff_density_min -0.581
_refine_diff_density_rms 0.113
_refine_ls_extinction_method none
_refine_ls_goodness_of_fit_ref 0.909
_refine_ls_hydrogen_treatment none
_refine_ls_matrix_type full
_refine_ls_number_parameters 382
_refine_ls_number_reflns 8481
_refine_ls_number_restraints 0
_refine_ls_restrained_S_all 0.909
_refine_ls_R_factor_all 0.0599
_refine_ls_R_factor_gt 0.0372
_refine_ls_shift/su_max 0.001
_refine_ls_shift/su_mean 0.000
_refine_ls_structure_factor_coef Fsqd
_refine_ls_weighting_details 'calc w=1/[\s^2^(Fo^2^)+(0.1000P)^2^+0.0000P] where P=(Fo^2^+2Fc^2^)/3'
_refine_ls_weighting_scheme calc
_refine_ls_wR_factor_gt 0.1075
_refine_ls_wR_factor_ref 0.1277
_reflns_number_gt 6499
_reflns_number_total 8481
_reflns_threshold_expression >2sigma(I)
_cod_data_source_file b921559j.txt
_cod_data_source_block 08119
_cod_original_sg_symbol_H-M P2(1)/c
_cod_original_formula_sum 'C32.25 H30 Br2 Co N4 O2.50'
_cod_database_code 7105165

loop_
_symmetry_equiv_pos_as_xyz
'x, y, z'
'-x, y+1/2, -z+1/2'
'-x, -y, -z'
'x, -y-1/2, z-1/2'

loop_
_atom_site_label
_atom_site_type_symbol
_atom_site_fract_x
_atom_site_fract_y
_atom_site_fract_z
_atom_site_U_iso_or_equiv
_atom_site_adp_type
_atom_site_occupancy
_atom_site_symmetry_multiplicity
_atom_site_calc_flag
_atom_site_refinement_flags
_atom_site_disorder_assembly
_atom_site_disorder_group
Co1 Co 0.19819(3) -0.06669(2) 0.22542(2) 0.01707(9) Uani 1 1 d . . .
Br1 Br 0.33498(2) -0.13444(2) 0.333352(16) 0.02351(9) Uani 1 1 d . . .
Br2 Br 0.05045(2) 0.01181(2) 0.132420(16) 0.02131(8) Uani 1 1 d . . .
N1 N 0.23891(19) 0.05145(17) 0.27419(13) 0.0205(5) Uani 1 1 d . . .
N2 N 0.30755(19) -0.02277(16) 0.16508(13) 0.0189(5) Uani 1 1 d . . .
N3 N 0.09310(19) -0.09625(17) 0.28466(13) 0.0198(5) Uani 1 1 d . . .
N4 N 0.15371(18) -0.19749(16) 0.18425(13) 0.0187(4) Uani 1 1 d . . .
C1 C 0.3097(2) 0.10277(19) 0.25027(16) 0.0210(5) Uani 1 1 d . . .
C2 C 0.3452(2) 0.06065(19) 0.18561(16) 0.0200(5) Uani 1 1 d . . .
C3 C 0.0898(2) -0.23803(19) 0.22201(15) 0.0196(5) Uani 1 1 d . . .
C4 C 0.0489(2) -0.1783(2) 0.27636(16) 0.0202(5) Uani 1 1 d . . .
C5 C 0.3444(3) 0.1965(2) 0.2852(2) 0.0300(7) Uani 1 1 d . . .
H5A H 0.2878 0.2427 0.2611 0.045 Uiso 1 1 calc R . .
H5B H 0.4152 0.2139 0.2750 0.045 Uiso 1 1 calc R . .
H5C H 0.3529 0.1943 0.3425 0.045 Uiso 1 1 calc R . .
C6 C -0.0320(3) -0.2109(2) 0.32099(18) 0.0271(6) Uani 1 1 d . . .
H6A H 0.0051 -0.2550 0.3624 0.041 Uiso 1 1 calc R . .
H6B H -0.0948 -0.2419 0.2844 0.041 Uiso 1 1 calc R . .
H6C H -0.0588 -0.1572 0.3453 0.041 Uiso 1 1 calc R . .
C7 C 0.0590(3) -0.3383(2) 0.21901(17) 0.0248(6) Uani 1 1 d . . .
H7A H -0.0198 -0.3453 0.1917 0.037 Uiso 1 1 calc R . .
H7B H 0.0728 -0.3628 0.2730 0.037 Uiso 1 1 calc R . .
H7C H 0.1038 -0.3731 0.1903 0.037 Uiso 1 1 calc R . .
C8 C 0.4187(2) 0.1166(2) 0.14757(19) 0.0256(6) Uani 1 1 d . . .
H8A H 0.4937 0.1190 0.1830 0.038 Uiso 1 1 calc R . .
H8B H 0.3892 0.1801 0.1373 0.038 Uiso 1 1 calc R . .
H8C H 0.4211 0.0872 0.0975 0.038 Uiso 1 1 calc R . .
C9 C 0.3350(2) -0.06827(19) 0.09857(16) 0.0203(5) Uani 1 1 d . . .
C10 C 0.1960(2) -0.2556(2) 0.13120(16) 0.0209(5) Uani 1 1 d . . .
C11 C 0.1259(2) -0.2980(2) 0.06404(16) 0.0227(6) Uani 1 1 d . . .
C12 C 0.4444(2) -0.0931(2) 0.09783(17) 0.0229(6) Uani 1 1 d . . .
C13 C 0.0029(2) -0.2886(2) 0.03945(15) 0.0221(6) Uani 1 1 d . . .
C14 C 0.5461(2) -0.07419(19) 0.16205(18) 0.0224(6) Uani 1 1 d . . .
C15 C -0.2288(3) -0.2776(3) -0.0080(2) 0.0364(8) Uani 1 1 d . . .
H15 H -0.3075 -0.2739 -0.0235 0.044 Uiso 1 1 calc R . .
C16 C -0.1656(3) -0.1971(3) 0.0060(2) 0.0363(8) Uani 1 1 d . . .
H16 H -0.2012 -0.1379 -0.0003 0.044 Uiso 1 1 calc R . .
C17 C 0.3564(3) -0.3321(2) 0.10614(19) 0.0270(6) Uani 1 1 d . . .
H17 H 0.4340 -0.3437 0.1207 0.032 Uiso 1 1 calc R . .
C18 C 0.2886(3) -0.3742(2) 0.03869(19) 0.0283(7) Uani 1 1 d . . .
H18 H 0.3197 -0.4143 0.0069 0.034 Uiso 1 1 calc R . .
C19 C 0.2615(3) -0.1312(2) -0.03295(18) 0.0295(7) Uani 1 1 d . . .
H19 H 0.2004 -0.1431 -0.0772 0.035 Uiso 1 1 calc R . .
C20 C 0.2450(3) -0.0865(2) 0.03345(16) 0.0243(6) Uani 1 1 d . . .
H20 H 0.1724 -0.0682 0.0347 0.029 Uiso 1 1 calc R . .
C21 C 0.4564(3) -0.1389(2) 0.02970(19) 0.0275(6) Uani 1 1 d . . .
H21 H 0.5286 -0.1573 0.0274 0.033 Uiso 1 1 calc R . .
C22 C 0.1758(3) -0.3569(2) 0.01870(18) 0.0270(6) Uani 1 1 d . . .
H22 H 0.1302 -0.3856 -0.0273 0.032 Uiso 1 1 calc R . .
C23 C 0.3102(2) -0.2731(2) 0.15208(17) 0.0234(6) Uani 1 1 d . . .
H23 H 0.3565 -0.2446 0.1979 0.028 Uiso 1 1 calc R . .
C24 C 0.3672(3) -0.1585(2) -0.03452(19) 0.0322(7) Uani 1 1 d . . .
H24 H 0.3786 -0.1905 -0.0793 0.039 Uiso 1 1 calc R . .
C25 C -0.0617(3) -0.3696(2) 0.02412(17) 0.0269(6) Uani 1 1 d . . .
H25 H -0.0266 -0.4290 0.0298 0.032 Uiso 1 1 calc R . .
C26 C -0.0503(3) -0.2021(2) 0.02943(18) 0.0294(7) Uani 1 1 d . . .
H26 H -0.0076 -0.1463 0.0386 0.035 Uiso 1 1 calc R . .
C27 C -0.1765(3) -0.3640(2) 0.00079(18) 0.0318(7) Uani 1 1 d . . .
H27 H -0.2196 -0.4195 -0.0092 0.038 Uiso 1 1 calc R . .
C28 C 0.7418(3) -0.0390(2) 0.2815(2) 0.0348(7) Uani 1 1 d . . .
H28 H 0.8076 -0.0263 0.3218 0.042 Uiso 1 1 calc R . .
C29 C 0.6453(3) -0.0486(2) 0.1436(2) 0.0291(6) Uani 1 1 d . . .
H29 H 0.6460 -0.0419 0.0897 0.035 Uiso 1 1 calc R . .
C30 C 0.5486(2) -0.0820(2) 0.24225(18) 0.0249(6) Uani 1 1 d . . .
H30 H 0.4833 -0.0999 0.2567 0.030 Uiso 1 1 calc R . .
C31 C 0.6454(3) -0.0637(2) 0.3011(2) 0.0307(7) Uani 1 1 d . . .
H31 H 0.6453 -0.0683 0.3552 0.037 Uiso 1 1 calc R . .
C32 C 0.7419(3) -0.0330(2) 0.2025(2) 0.0363(8) Uani 1 1 d . . .
H32 H 0.8086 -0.0181 0.1888 0.044 Uiso 1 1 calc R . .
O1 O 0.19953(18) 0.08368(15) 0.33224(12) 0.0264(4) Uani 1 1 d . . .
O2 O 0.06565(17) -0.03682(15) 0.33478(12) 0.0250(4) Uani 1 1 d . . .
O3 O 0.5460(11) -0.3779(10) -0.0019(8) 0.062(3) Uiso 0.25 1 d P . .
C50 C 0.5486(10) -0.4408(10) 0.0129(8) 0.029(3) Uiso 0.25 1 d P . .

loop_
_atom_site_aniso_label
_atom_site_aniso_U_11
_atom_site_aniso_U_22
_atom_site_aniso_U_33
_atom_site_aniso_U_23
_atom_site_aniso_U_13
_atom_site_aniso_U_12
Co1 0.02474(19) 0.01482(19) 0.01289(17) 0.00034(13) 0.00717(14) -0.00038(13)
Br1 0.02929(16) 0.02650(16) 0.01544(14) 0.00475(10) 0.00710(11) 0.00358(11)
Br2 0.02703(15) 0.01900(15) 0.01765(14) 0.00165(10) 0.00540(11) 0.00129(10)
N1 0.0277(11) 0.0177(11) 0.0163(11) -0.0015(9) 0.0059(9) 0.0024(9)
N2 0.0243(11) 0.0185(12) 0.0145(10) 0.0010(9) 0.0060(9) -0.0020(9)
N3 0.0264(11) 0.0202(12) 0.0144(10) 0.0004(9) 0.0083(9) 0.0025(9)
N4 0.0260(11) 0.0180(11) 0.0137(10) 0.0018(9) 0.0078(9) 0.0011(9)
C1 0.0273(13) 0.0156(13) 0.0191(13) -0.0004(10) 0.0041(10) 0.0020(10)
C2 0.0234(13) 0.0174(13) 0.0191(13) 0.0040(10) 0.0050(10) 0.0000(10)
C3 0.0254(13) 0.0191(13) 0.0145(12) 0.0021(10) 0.0057(10) -0.0003(10)
C4 0.0258(13) 0.0200(14) 0.0165(12) 0.0031(10) 0.0084(10) 0.0048(10)
C5 0.0318(15) 0.0218(15) 0.0353(17) -0.0088(13) 0.0071(13) -0.0034(12)
C6 0.0317(15) 0.0281(16) 0.0258(15) 0.0003(12) 0.0154(12) -0.0005(12)
C7 0.0362(15) 0.0198(14) 0.0208(13) 0.0005(11) 0.0118(12) -0.0051(12)
C8 0.0286(14) 0.0199(14) 0.0290(15) 0.0054(12) 0.0089(12) -0.0038(11)
C9 0.0313(14) 0.0168(13) 0.0152(12) 0.0012(10) 0.0102(10) -0.0052(10)
C10 0.0352(15) 0.0159(13) 0.0155(12) 0.0002(10) 0.0134(11) -0.0033(11)
C11 0.0351(15) 0.0192(14) 0.0161(12) 0.0005(10) 0.0109(11) -0.0065(11)
C12 0.0353(15) 0.0177(13) 0.0196(13) 0.0008(11) 0.0143(11) -0.0036(11)
C13 0.0330(14) 0.0227(14) 0.0117(12) -0.0007(10) 0.0079(10) -0.0041(11)
C14 0.0294(14) 0.0152(13) 0.0252(14) 0.0007(11) 0.0116(11) -0.0002(10)
C15 0.0356(17) 0.038(2) 0.0304(17) 0.0035(14) -0.0006(14) -0.0036(14)
C16 0.0388(17) 0.0305(18) 0.0343(18) 0.0045(14) 0.0004(14) 0.0030(14)
C17 0.0322(15) 0.0252(15) 0.0289(15) -0.0004(12) 0.0174(12) -0.0025(12)
C18 0.0432(18) 0.0202(15) 0.0279(15) -0.0020(12) 0.0206(13) -0.0043(12)
C19 0.0437(18) 0.0303(17) 0.0159(13) -0.0022(11) 0.0105(12) -0.0154(13)
C20 0.0355(15) 0.0240(15) 0.0158(12) -0.0027(11) 0.0108(11) -0.0110(12)
C21 0.0406(17) 0.0214(15) 0.0276(15) -0.0019(12) 0.0214(13) -0.0050(12)
C22 0.0427(17) 0.0225(15) 0.0207(14) -0.0032(11) 0.0169(12) -0.0077(12)
C23 0.0307(14) 0.0219(14) 0.0208(13) -0.0006(11) 0.0124(11) -0.0037(11)
C24 0.054(2) 0.0253(16) 0.0239(15) -0.0040(13) 0.0228(14) -0.0114(14)
C25 0.0405(17) 0.0216(15) 0.0196(14) -0.0015(11) 0.0095(12) -0.0055(12)
C26 0.0389(16) 0.0228(15) 0.0238(15) 0.0002(12) 0.0033(12) -0.0035(12)
C27 0.0419(18) 0.0296(17) 0.0208(14) 0.0017(12) 0.0024(13) -0.0077(13)
C28 0.0285(15) 0.0275(17) 0.044(2) 0.0019(15) 0.0024(14) -0.0004(13)
C29 0.0342(16) 0.0207(14) 0.0367(17) 0.0018(13) 0.0170(13) -0.0021(12)
C30 0.0286(14) 0.0203(14) 0.0268(15) 0.0014(11) 0.0088(12) 0.0040(11)
C31 0.0355(16) 0.0267(17) 0.0282(16) -0.0008(13) 0.0052(13) 0.0043(12)
C32 0.0306(16) 0.0285(17) 0.052(2) 0.0012(15) 0.0152(15) -0.0040(13)
O1 0.0360(11) 0.0246(11) 0.0217(10) -0.0070(8) 0.0132(9) 0.0011(9)
O2 0.0375(11) 0.0223(10) 0.0207(10) -0.0029(8) 0.0178(9) 0.0028(9)

loop_
_atom_type_symbol
_atom_type_description
_atom_type_scat_dispersion_real
_atom_type_scat_dispersion_imag
_atom_type_scat_source
C C 0.0033 0.0016 'International Tables Vol C Tables 4.2.6.8 and 6.1.1.4'
H H 0.0000 0.0000 'International Tables Vol C Tables 4.2.6.8 and 6.1.1.4'
B B 0.0013 0.0007 'International Tables Vol C Tables 4.2.6.8 and 6.1.1.4'
N N 0.0061 0.0033 'International Tables Vol C Tables 4.2.6.8 and 6.1.1.4'
O O 0.0106 0.0060 'International Tables Vol C Tables 4.2.6.8 and 6.1.1.4'
F F 0.0171 0.0103 'International Tables Vol C Tables 4.2.6.8 and 6.1.1.4'
Co Co 0.3494 0.9721 'International Tables Vol C Tables 4.2.6.8 and 6.1.1.4'
Br Br -0.2901 2.4595 'International Tables Vol C Tables 4.2.6.8 and 6.1.1.4'

loop_
_geom_angle_atom_site_label_1
_geom_angle_atom_site_label_2
_geom_angle_atom_site_label_3
_geom_angle
_geom_angle_site_symmetry_1
_geom_angle_site_symmetry_3
_geom_angle_publ_flag
N1 Co1 N3 95.39(10) . . ?
N1 Co1 N4 174.20(9) . . ?
N3 Co1 N4 79.99(10) . . ?
N1 Co1 N2 79.68(10) . . ?
N3 Co1 N2 174.69(10) . . ?
N4 Co1 N2 105.05(9) . . ?
N1 Co1 Br1 87.42(7) . . ?
N3 Co1 Br1 86.10(7) . . ?
N4 Co1 Br1 88.76(6) . . ?
N2 Co1 Br1 95.61(7) . . ?
N1 Co1 Br2 87.42(7) . . ?
N3 Co1 Br2 87.51(7) . . ?
N4 Co1 Br2 95.83(6) . . ?
N2 Co1 Br2 90.26(7) . . ?
Br1 Co1 Br2 171.383(19) . . ?
C1 N1 O1 118.1(2) . . ?
C1 N1 Co1 118.84(19) . . ?
O1 N1 Co1 123.05(18) . . ?
C2 N2 C9 119.3(2) . . ?
C2 N2 Co1 112.62(19) . . ?
C9 N2 Co1 127.57(18) . . ?
C4 N3 O2 118.7(2) . . ?
C4 N3 Co1 118.23(19) . . ?
O2 N3 Co1 123.06(18) . . ?
C3 N4 C10 116.5(2) . . ?
C3 N4 Co1 112.28(19) . . ?
C10 N4 Co1 130.29(18) . . ?
N1 C1 C2 112.9(2) . . ?
N1 C1 C5 121.7(3) . . ?
C2 C1 C5 125.4(3) . . ?
N2 C2 C1 115.8(2) . . ?
N2 C2 C8 126.0(3) . . ?
C1 C2 C8 118.2(2) . . ?
N4 C3 C4 115.7(2) . . ?
N4 C3 C7 127.0(3) . . ?
C4 C3 C7 117.2(2) . . ?
N3 C4 C3 113.1(2) . . ?
N3 C4 C6 123.4(2) . . ?
C3 C4 C6 123.4(3) . . ?
C20 C9 C12 121.1(3) . . ?
C20 C9 N2 115.4(2) . . ?
C12 C9 N2 123.5(2) . . ?
C23 C10 C11 120.6(3) . . ?
C23 C10 N4 117.0(2) . . ?
C11 C10 N4 122.2(3) . . ?
C10 C11 C22 117.3(3) . . ?
C10 C11 C13 124.9(3) . . ?
C22 C11 C13 117.8(3) . . ?
C21 C12 C9 116.3(3) . . ?
C21 C12 C14 117.9(3) . . ?
C9 C12 C14 125.7(3) . . ?
C26 C13 C25 118.7(3) . . ?
C26 C13 C11 122.6(3) . . ?
C25 C13 C11 118.7(3) . . ?
C30 C14 C29 117.4(3) . . ?
C30 C14 C12 122.3(3) . . ?
C29 C14 C12 120.2(3) . . ?
C16 C15 C27 119.6(3) . . ?
C15 C16 C26 120.5(3) . . ?
C23 C17 C18 119.9(3) . . ?
C22 C18 C17 119.2(3) . . ?
C24 C19 C20 119.9(3) . . ?
C19 C20 C9 120.2(3) . . ?
C24 C21 C12 122.8(3) . . ?
C18 C22 C11 122.5(3) . . ?
C17 C23 C10 120.5(3) . . ?
C19 C24 C21 119.6(3) . . ?
C27 C25 C13 120.6(3) . . ?
C16 C26 C13 120.3(3) . . ?
C25 C27 C15 120.3(3) . . ?
C32 C28 C31 119.5(3) . . ?
C32 C29 C14 121.2(3) . . ?
C31 C30 C14 120.9(3) . . ?
C28 C31 C30 120.6(3) . . ?
C28 C32 C29 120.4(3) . . ?

loop_
_geom_bond_atom_site_label_1
_geom_bond_atom_site_label_2
_geom_bond_distance
_geom_bond_site_symmetry_2
_geom_bond_publ_flag
Co1 N1 1.904(2) . ?
Co1 N3 1.921(2) . ?
Co1 N4 2.032(2) . ?
Co1 N2 2.033(2) . ?
Co1 Br1 2.3951(5) . ?
Co1 Br2 2.3967(5) . ?
N1 C1 1.301(4) . ?
N1 O1 1.323(3) . ?
N2 C2 1.300(4) . ?
N2 C9 1.451(3) . ?
N3 C4 1.290(4) . ?
N3 O2 1.330(3) . ?
N4 C3 1.300(3) . ?
N4 C10 1.446(3) . ?
C1 C2 1.450(4) . ?
C1 C5 1.491(4) . ?
C2 C8 1.499(4) . ?
C3 C4 1.467(4) . ?
C3 C7 1.485(4) . ?
C4 C6 1.504(4) . ?
C9 C20 1.399(4) . ?
C9 C12 1.415(4) . ?
C10 C23 1.399(4) . ?
C10 C11 1.406(4) . ?
C11 C22 1.410(4) . ?
C11 C13 1.489(4) . ?
C12 C21 1.403(4) . ?
C12 C14 1.483(4) . ?
C13 C26 1.396(4) . ?
C13 C25 1.399(4) . ?
C14 C30 1.400(4) . ?
C14 C29 1.409(4) . ?
C15 C16 1.383(5) . ?
C15 C27 1.389(5) . ?
C16 C26 1.392(5) . ?
C17 C23 1.392(4) . ?
C17 C18 1.397(4) . ?
C18 C22 1.382(5) . ?
C19 C24 1.383(5) . ?
C19 C20 1.389(4) . ?
C21 C24 1.388(5) . ?
C25 C27 1.386(5) . ?
C28 C32 1.384(5) . ?
C28 C31 1.382(5) . ?
C29 C32 1.385(5) . ?
C30 C31 1.393(4) . ?
O3 C50 0.935(16) . ?
